data_2213155
loop_
_publ_author_name
'Hong-Zhen Xie'
'Wei-Juan Pan'

_publ_section_title
;
 Aquaoxalato(2,4,6-tri-2-pyridyl-1,3,5-triazine)zinc(II) tetrahydrate
;
_journal_coeditor_code BT2305
_journal_issue 5
_journal_name_full 'Acta Crystallographica Section E'
_journal_page_first m1231
_journal_page_last m1232
_journal_paper_doi 10.1107/S1600536807013517
_journal_volume 63
_journal_year 2007
_chemical_formula_iupac '[Zn (C2 O4) (C18 H12 N6) (H2 O)] , 4H2 O'
_chemical_formula_moiety 'C20 H14 N6 O5 Zn , 4H2 O'
_chemical_formula_sum 'C20 H22 N6 O9 Zn'
_chemical_formula_weight 555.81
_chemical_name_systematic
;
Aquaoxalato(2,4,6-tri-2-pyridyl-1,3,5-triazine)zinc(II) tetrahydrate
;
_space_group_IT_number 2
_symmetry_cell_setting triclinic
_symmetry_space_group_name_Hall '-P 1'
_symmetry_space_group_name_H-M 'P -1'
_atom_sites_solution_hydrogens geom
_atom_sites_solution_primary direct
_atom_sites_solution_secondary difmap
_audit_creation_method SHELXL97
_cell_angle_alpha 97.88(3)
_cell_angle_beta 102.84(3)
_cell_angle_gamma 107.74(4)
_cell_formula_units_Z 2
_cell_length_a 7.8711(16)
_cell_length_b 11.766(2)
_cell_length_c 13.982(3)
_cell_measurement_reflns_used 11532
_cell_measurement_temperature 298(2)
_cell_measurement_theta_max 27.48
_cell_measurement_theta_min 3.00
_cell_volume 1172.9(6)
_computing_cell_refinement RAPID-AUTO
_computing_data_collection 'RAPID-AUTO (Rigaku, 1998)'
_computing_data_reduction 'CrystalStructure (Rigaku/MSC, 2002)'
_computing_molecular_graphics 'ORTEPII (Johnson, 1976)'
_computing_publication_material SHELXL97
_computing_structure_refinement 'SHELXL97 (Sheldrick, 1997)'
_computing_structure_solution 'SHELXS97 (Sheldrick, 1997)'
_diffrn_ambient_temperature 298(2)
_diffrn_measured_fraction_theta_full 0.981
_diffrn_measured_fraction_theta_max 0.981
_diffrn_measurement_device_type 'Rigaku R-AXIS RAPID'
_diffrn_measurement_method \w
_diffrn_radiation_monochromator graphite
_diffrn_radiation_source 'fine-focus sealed tube'
_diffrn_radiation_type MoK\a
_diffrn_radiation_wavelength 0.71073
_diffrn_reflns_av_R_equivalents 0.0216
_diffrn_reflns_av_sigmaI/netI 0.0280
_diffrn_reflns_limit_h_max 10
_diffrn_reflns_limit_h_min -9
_diffrn_reflns_limit_k_max 14
_diffrn_reflns_limit_k_min -15
_diffrn_reflns_limit_l_max 18
_diffrn_reflns_limit_l_min -18
_diffrn_reflns_number 11532
_diffrn_reflns_theta_full 27.48
_diffrn_reflns_theta_max 27.48
_diffrn_reflns_theta_min 3.06
_diffrn_standards_decay_% 0
_diffrn_standards_interval_count 0
_diffrn_standards_interval_time 0
_diffrn_standards_number 0
_exptl_absorpt_coefficient_mu 1.111
_exptl_absorpt_correction_T_max 0.840
_exptl_absorpt_correction_T_min 0.695
_exptl_absorpt_correction_type empirical
_exptl_absorpt_process_details '(ABSCOR; Higashi, 1995)'
_exptl_crystal_colour yellow
_exptl_crystal_density_diffrn 1.574
_exptl_crystal_density_method 'not measured'
_exptl_crystal_description block
_exptl_crystal_F_000 572
_exptl_crystal_size_max 0.330
_exptl_crystal_size_mid 0.330
_exptl_crystal_size_min 0.160
_refine_diff_density_max 0.401
_refine_diff_density_min -0.389
_refine_ls_extinction_method none
_refine_ls_goodness_of_fit_ref 1.110
_refine_ls_hydrogen_treatment mixed
_refine_ls_matrix_type full
_refine_ls_number_parameters 365
_refine_ls_number_reflns 5273
_refine_ls_number_restraints 0
_refine_ls_restrained_S_all 1.110
_refine_ls_R_factor_all 0.0408
_refine_ls_R_factor_gt 0.0311
_refine_ls_shift/su_max 0.001
_refine_ls_shift/su_mean 0.000
_refine_ls_structure_factor_coef Fsqd
_refine_ls_weighting_details 'calc w = 1/[\s^2^(Fo^2^)+(0.0466P)^2^+0.2426P] where P=(Fo^2^+2Fc^2^)/3'
_refine_ls_weighting_scheme calc
_refine_ls_wR_factor_gt 0.0824
_refine_ls_wR_factor_ref 0.0880
_reflns_number_gt 4399
_reflns_number_total 5273
_reflns_threshold_expression I>2\s(I)
_cod_data_source_file bt2305.cif
_cod_data_source_block I
_cod_depositor_comments
;
The following automatic conversions were performed:
'_geom_hbond_publ_flag' value 'No' changed to 'no' according to
'/home/saulius/struct/CIF-dictionaries/cif_core.dic' dictionary named
'cif_core.dic' version 2.4.1 from 2010-06-29 (3 times).

Automatic conversion script
Id: cif_fix_enum 1527 2010-12-29 10:47:43Z saulius 

The following automatic conversions were performed:

'_geom_hbond_publ_flag' value 'No' changed to 'no' according to
/home/saulius/struct/CIF-dictionaries/cif_core.dic dictionary named
'cif_core.dic' version 2.4.1 from 2010-06-29 (3 times).

Automatic conversion script
Id: cif_fix_values 1715 2011-07-08 13:25:40Z adriana 
;
_cod_database_code 2213155
_cod_database_fobs_code 2213155

loop_
_symmetry_equiv_pos_as_xyz
'x, y, z'
'-x, -y, -z'

loop_
_atom_site_type_symbol
_atom_site_label
_atom_site_fract_x
_atom_site_fract_y
_atom_site_fract_z
_atom_site_U_iso_or_equiv
_atom_site_adp_type
_atom_site_calc_flag
_atom_site_refinement_flags
_atom_site_occupancy
Zn Zn 0.00478(3) 0.17790(2) 0.284970(17) 0.02686(8) Uani d . 1
C C1 -0.1449(3) 0.0728(2) 0.04498(16) 0.0342(5) Uani d . 1
H H1 -0.0527 0.1426 0.0418 0.041 Uiso calc R 1
C C2 -0.2565(3) -0.0091(2) -0.04366(16) 0.0393(5) Uani d . 1
H H2 -0.2403 0.0060 -0.1052 0.047 Uiso calc R 1
C C3 -0.3918(3) -0.1133(2) -0.03955(16) 0.0410(5) Uani d . 1
H H3 -0.4671 -0.1702 -0.0983 0.049 Uiso calc R 1
C C4 -0.4146(3) -0.1325(2) 0.05298(15) 0.0346(5) Uani d . 1
H H4 -0.5051 -0.2021 0.0579 0.042 Uiso calc R 1
C C5 -0.2992(3) -0.04513(18) 0.13767(14) 0.0261(4) Uani d . 1
C C6 -0.3194(2) -0.05494(17) 0.23930(14) 0.0242(4) Uani d . 1
C C7 -0.2106(2) 0.02956(16) 0.40632(14) 0.0227(4) Uani d . 1
C C8 -0.0696(3) 0.13047(17) 0.48818(14) 0.0247(4) Uani d . 1
C C9 -0.0628(3) 0.13461(19) 0.58804(15) 0.0305(4) Uani d . 1
H H9 -0.1456 0.0729 0.6071 0.037 Uiso calc R 1
C C10 0.0714(3) 0.2338(2) 0.65949(16) 0.0373(5) Uani d . 1
H H10 0.0794 0.2403 0.7275 0.045 Uiso calc R 1
C C11 0.1922(3) 0.3223(2) 0.62768(18) 0.0406(5) Uani d . 1
H H11 0.2825 0.3897 0.6740 0.049 Uiso calc R 1
C C12 0.1781(3) 0.30969(19) 0.52665(17) 0.0348(5) Uani d . 1
H H12 0.2625 0.3690 0.5063 0.042 Uiso calc R 1
C C13 -0.4558(3) -0.14472(17) 0.34737(14) 0.0254(4) Uani d . 1
C C14 -0.5947(3) -0.24841(17) 0.36810(15) 0.0261(4) Uani d . 1
C C15 -0.5993(3) -0.25340(19) 0.46546(15) 0.0314(4) Uani d . 1
H H15 -0.5186 -0.1901 0.5189 0.038 Uiso calc R 1
C C16 -0.7260(3) -0.3541(2) 0.48229(17) 0.0372(5) Uani d . 1
H H16 -0.7304 -0.3603 0.5474 0.045 Uiso calc R 1
C C17 -0.8453(3) -0.44459(19) 0.40130(17) 0.0356(5) Uani d . 1
H H17 -0.9334 -0.5126 0.4103 0.043 Uiso calc R 1
C C18 -0.8314(3) -0.43235(19) 0.30593(17) 0.0371(5) Uani d . 1
H H18 -0.9115 -0.4944 0.2514 0.045 Uiso calc R 1
C C19 0.3553(3) 0.29232(19) 0.26263(16) 0.0307(4) Uani d . 1
C C20 0.3602(3) 0.16834(18) 0.28722(14) 0.0258(4) Uani d . 1
N N1 -0.1638(2) 0.05588(15) 0.13495(12) 0.0273(3) Uani d . 1
N N2 -0.1933(2) 0.03364(14) 0.31424(11) 0.0229(3) Uani d . 1
N N3 0.0486(2) 0.21618(15) 0.45622(13) 0.0276(3) Uani d . 1
N N4 -0.3396(2) -0.05703(15) 0.42734(12) 0.0270(3) Uani d . 1
N N5 -0.4532(2) -0.14746(15) 0.25165(12) 0.0284(4) Uani d . 1
N N6 -0.7099(2) -0.33690(15) 0.28803(13) 0.0325(4) Uani d . 1
O O1 0.2042(2) 0.31097(14) 0.25783(14) 0.0423(4) Uani d . 1
O O2 0.4944(2) 0.36254(16) 0.24813(15) 0.0490(4) Uani d . 1
O O3 0.21183(19) 0.10008(13) 0.29983(12) 0.0342(3) Uani d . 1
O O4 0.50409(19) 0.14471(14) 0.29253(11) 0.0351(3) Uani d . 1
O O5 -0.1634(2) 0.28494(15) 0.27163(13) 0.0324(3) Uani d . 1
H H19 -0.260(4) 0.256(3) 0.276(2) 0.053(9) Uiso d . 1
H H20 -0.168(4) 0.311(3) 0.220(2) 0.061(10) Uiso d . 1
O O6 -0.8776(4) -0.2819(2) 0.08826(18) 0.0734(7) Uani d . 1
H H21 -0.996(6) -0.324(4) 0.085(3) 0.104(14) Uiso d . 1
H H22 -0.811(6) -0.280(4) 0.145(3) 0.095(14) Uiso d . 1
O O7 -0.2547(3) -0.4160(3) 0.0638(2) 0.0713(6) Uani d . 1
H H23 -0.326(5) -0.408(3) 0.092(3) 0.073(12) Uiso d . 1
H H24 -0.315(5) -0.446(4) -0.013(3) 0.102(13) Uiso d . 1
O O8 -0.1871(4) 0.3648(3) 0.09584(18) 0.0650(6) Uani d . 1
H H25 -0.160(5) 0.349(3) 0.044(3) 0.068(11) Uiso d . 1
H H26 -0.213(5) 0.420(4) 0.087(3) 0.085(15) Uiso d . 1
O O9 0.4394(3) 0.5306(2) 0.14072(15) 0.0552(5) Uani d . 1
H H27 0.397(5) 0.581(4) 0.173(3) 0.093(13) Uiso d . 1
H H28 0.456(4) 0.486(3) 0.178(2) 0.063(10) Uiso d . 1

loop_
_atom_site_aniso_label
_atom_site_aniso_U_11
_atom_site_aniso_U_22
_atom_site_aniso_U_33
_atom_site_aniso_U_12
_atom_site_aniso_U_13
_atom_site_aniso_U_23
Zn 0.02053(12) 0.02856(13) 0.03152(14) 0.00614(9) 0.00942(9) 0.00873(9)
C1 0.0358(11) 0.0393(11) 0.0299(11) 0.0102(9) 0.0162(9) 0.0111(9)
C2 0.0455(13) 0.0509(13) 0.0234(10) 0.0155(11) 0.0141(9) 0.0101(9)
C3 0.0426(12) 0.0484(13) 0.0226(11) 0.0082(11) 0.0066(9) -0.0007(9)
C4 0.0337(11) 0.0358(11) 0.0255(10) 0.0029(9) 0.0072(8) 0.0013(8)
C5 0.0256(9) 0.0297(9) 0.0233(10) 0.0093(8) 0.0079(7) 0.0061(7)
C6 0.0236(9) 0.0276(9) 0.0223(9) 0.0098(8) 0.0064(7) 0.0063(7)
C7 0.0227(9) 0.0248(8) 0.0224(9) 0.0109(7) 0.0058(7) 0.0061(7)
C8 0.0237(9) 0.0272(9) 0.0238(9) 0.0115(8) 0.0049(7) 0.0040(7)
C9 0.0331(10) 0.0352(10) 0.0245(10) 0.0153(9) 0.0063(8) 0.0064(8)
C10 0.0422(12) 0.0435(12) 0.0241(10) 0.0204(10) 0.0016(8) 0.0004(9)
C11 0.0360(12) 0.0364(11) 0.0375(13) 0.0118(10) -0.0049(9) -0.0035(9)
C12 0.0251(10) 0.0312(10) 0.0405(12) 0.0065(9) 0.0008(8) 0.0049(9)
C13 0.0240(9) 0.0288(9) 0.0229(9) 0.0082(8) 0.0067(7) 0.0057(7)
C14 0.0250(9) 0.0269(9) 0.0279(10) 0.0095(8) 0.0088(7) 0.0073(7)
C15 0.0319(10) 0.0334(10) 0.0269(10) 0.0074(9) 0.0092(8) 0.0079(8)
C16 0.0409(12) 0.0408(11) 0.0327(11) 0.0105(10) 0.0161(9) 0.0165(9)
C17 0.0347(11) 0.0293(10) 0.0445(13) 0.0069(9) 0.0163(9) 0.0147(9)
C18 0.0361(11) 0.0294(10) 0.0373(12) 0.0013(9) 0.0089(9) 0.0052(9)
C19 0.0252(10) 0.0338(10) 0.0331(11) 0.0085(8) 0.0095(8) 0.0091(8)
C20 0.0249(9) 0.0338(10) 0.0192(9) 0.0108(8) 0.0063(7) 0.0061(7)
N1 0.0260(8) 0.0319(8) 0.0247(8) 0.0090(7) 0.0090(6) 0.0075(7)
N2 0.0198(7) 0.0270(8) 0.0213(8) 0.0075(6) 0.0056(6) 0.0055(6)
N3 0.0221(8) 0.0288(8) 0.0297(9) 0.0074(7) 0.0050(6) 0.0066(7)
N4 0.0267(8) 0.0294(8) 0.0226(8) 0.0060(7) 0.0077(6) 0.0057(6)
N5 0.0276(8) 0.0295(8) 0.0231(8) 0.0030(7) 0.0069(6) 0.0054(6)
N6 0.0332(9) 0.0307(8) 0.0276(9) 0.0026(7) 0.0094(7) 0.0054(7)
O1 0.0287(8) 0.0358(8) 0.0738(12) 0.0142(7) 0.0248(8) 0.0249(8)
O2 0.0295(8) 0.0478(9) 0.0787(13) 0.0104(7) 0.0271(8) 0.0302(9)
O3 0.0270(7) 0.0354(8) 0.0477(9) 0.0126(6) 0.0166(6) 0.0196(7)
O4 0.0267(7) 0.0454(8) 0.0403(9) 0.0172(7) 0.0134(6) 0.0144(7)
O5 0.0226(8) 0.0364(8) 0.0398(9) 0.0106(7) 0.0093(6) 0.0116(7)
O6 0.0639(14) 0.0964(18) 0.0504(13) 0.0106(13) 0.0117(11) 0.0321(12)
O7 0.0501(12) 0.0938(18) 0.0627(15) 0.0152(12) 0.0151(11) 0.0180(13)
O8 0.0830(16) 0.0690(15) 0.0479(13) 0.0288(13) 0.0174(11) 0.0244(11)
O9 0.0727(13) 0.0632(12) 0.0467(11) 0.0338(11) 0.0291(10) 0.0223(10)

loop_
_atom_type_symbol
_atom_type_description
_atom_type_scat_dispersion_real
_atom_type_scat_dispersion_imag
_atom_type_scat_source
C C 0.0033 0.0016 'International Tables Vol C Tables 4.2.6.8 and 6.1.1.4'
H H 0.0000 0.0000 'International Tables Vol C Tables 4.2.6.8 and 6.1.1.4'
N N 0.0061 0.0033 'International Tables Vol C Tables 4.2.6.8 and 6.1.1.4'
O O 0.0106 0.0060 'International Tables Vol C Tables 4.2.6.8 and 6.1.1.4'
Zn Zn 0.2839 1.4301 'International Tables Vol C Tables 4.2.6.8 and 6.1.1.4'

loop_
_geom_angle_atom_site_label_1
_geom_angle_atom_site_label_2
_geom_angle_atom_site_label_3
_geom_angle
O1 Zn N2 176.84(6)
O1 Zn O5 89.27(7)
N2 Zn O5 93.89(7)
O1 Zn O3 80.62(6)
N2 Zn O3 96.22(6)
O5 Zn O3 169.58(6)
O1 Zn N1 105.85(7)
N2 Zn N1 74.24(7)
O5 Zn N1 90.96(7)
O3 Zn N1 94.20(7)
O1 Zn N3 106.92(8)
N2 Zn N3 73.03(7)
O5 Zn N3 89.64(7)
O3 Zn N3 90.90(7)
N1 Zn N3 147.23(6)
N1 C1 C2 122.7(2)
N1 C1 H1 118.6
C2 C1 H1 118.6
C3 C2 C1 119.0(2)
C3 C2 H2 120.5
C1 C2 H2 120.5
C2 C3 C4 119.2(2)
C2 C3 H3 120.4
C4 C3 H3 120.4
C5 C4 C3 117.97(19)
C5 C4 H4 121.0
C3 C4 H4 121.0
N1 C5 C4 123.43(18)
N1 C5 C6 114.82(17)
C4 C5 C6 121.74(17)
N5 C6 N2 124.32(17)
N5 C6 C5 120.70(17)
N2 C6 C5 114.97(16)
N4 C7 N2 124.32(17)
N4 C7 C8 120.34(16)
N2 C7 C8 115.33(15)
N3 C8 C9 123.60(18)
N3 C8 C7 114.42(16)
C9 C8 C7 121.98(17)
C8 C9 C10 118.08(19)
C8 C9 H9 121.0
C10 C9 H9 121.0
C11 C10 C9 118.8(2)
C11 C10 H10 120.6
C9 C10 H10 120.6
C12 C11 C10 119.3(2)
C12 C11 H11 120.4
C10 C11 H11 120.4
N3 C12 C11 123.1(2)
N3 C12 H12 118.4
C11 C12 H12 118.4
N5 C13 N4 125.61(17)
N5 C13 C14 117.74(17)
N4 C13 C14 116.63(16)
N6 C14 C15 122.85(17)
N6 C14 C13 116.63(17)
C15 C14 C13 120.50(18)
C14 C15 C16 118.91(19)
C14 C15 H15 120.5
C16 C15 H15 120.5
C17 C16 C15 118.87(19)
C17 C16 H16 120.6
C15 C16 H16 120.6
C16 C17 C18 118.50(19)
C16 C17 H17 120.7
C18 C17 H17 120.7
N6 C18 C17 123.7(2)
N6 C18 H18 118.2
C17 C18 H18 118.2
O2 C19 O1 125.6(2)
O2 C19 C20 118.65(18)
O1 C19 C20 115.77(16)
O4 C20 O3 126.01(19)
O4 C20 C19 118.73(17)
O3 C20 C19 115.26(17)
C1 N1 C5 117.55(18)
C1 N1 Zn 127.37(14)
C5 N1 Zn 115.07(12)
C7 N2 C6 116.55(15)
C7 N2 Zn 122.47(13)
C6 N2 Zn 120.77(12)
C12 N3 C8 117.06(18)
C12 N3 Zn 128.31(14)
C8 N3 Zn 114.61(13)
C7 N4 C13 114.71(16)
C6 N5 C13 114.42(16)
C18 N6 C14 117.20(18)
C19 O1 Zn 115.51(13)
C20 O3 Zn 112.83(13)
Zn O5 H19 116(2)
Zn O5 H20 111(2)
H19 O5 H20 110(3)
H21 O6 H22 107(3)
H23 O7 H24 111(3)
H25 O8 H26 99(4)
H27 O9 H28 105(3)

loop_
_geom_bond_atom_site_label_1
_geom_bond_atom_site_label_2
_geom_bond_distance
_geom_bond_publ_flag
Zn O1 1.9972(16) yes
Zn O3 2.0853(15) yes
Zn O5 2.0843(16) yes
Zn N1 2.236(2) yes
Zn N2 2.0834(16) yes
Zn N3 2.3017(18) yes
C1 N1 1.333(3) ?
C1 C2 1.382(3) ?
C1 H1 0.9300 ?
C2 C3 1.375(3) ?
C2 H2 0.9300 ?
C3 C4 1.384(3) ?
C3 H3 0.9300 ?
C4 C5 1.380(3) ?
C4 H4 0.9300 ?
C5 N1 1.345(2) ?
C5 C6 1.481(3) ?
C6 N5 1.326(2) ?
C6 N2 1.333(2) ?
C7 N4 1.319(2) ?
C7 N2 1.330(2) ?
C7 C8 1.487(3) ?
C8 N3 1.348(2) ?
C8 C9 1.379(3) ?
C9 C10 1.392(3) ?
C9 H9 0.9300 ?
C10 C11 1.377(3) ?
C10 H10 0.9300 ?
C11 C12 1.376(3) ?
C11 H11 0.9300 ?
C12 N3 1.339(3) ?
C12 H12 0.9300 ?
C13 N5 1.339(2) ?
C13 N4 1.344(3) ?
C13 C14 1.481(3) ?
C14 N6 1.347(3) ?
C14 C15 1.379(3) ?
C15 C16 1.383(3) ?
C15 H15 0.9300 ?
C16 C17 1.373(3) ?
C16 H16 0.9300 ?
C17 C18 1.385(3) ?
C17 H17 0.9300 ?
C18 N6 1.329(3) ?
C18 H18 0.9300 ?
C19 O1 1.263(3) ?
C19 O2 1.231(2) ?
C19 C20 1.554(3) ?
C20 O3 1.264(2) ?
C20 O4 1.235(2) ?
O5 H19 0.75(3) ?
O5 H20 0.83(3) ?
O6 H21 0.90(4) ?
O6 H22 0.84(4) ?
O7 H23 0.77(3) ?
O7 H24 1.03(4) ?
O8 H25 0.81(4) ?
O8 H26 0.76(4) ?
O9 H27 0.88(4) ?
O9 H28 0.81(3) ?

loop_
_geom_hbond_atom_site_label_D
_geom_hbond_atom_site_label_H
_geom_hbond_atom_site_label_A
_geom_hbond_site_symmetry_A
_geom_hbond_distance_DH
_geom_hbond_distance_HA
_geom_hbond_distance_DA
_geom_hbond_angle_DHA
_geom_hbond_publ_flag
O5 H19 O4 1_455 0.75(3) 2.00(3) 2.738(2) 166(4) yes
O5 H20 O8 1_555 0.82(3) 1.92(3) 2.738(3) 177(3) yes
O6 H21 O7 1_455 0.90(5) 1.93(5) 2.822(4) 174(4) yes
O6 H22 N6 1_555 0.84(4) 2.25(4) 3.056(3) 160(4) yes
O7 H23 O9 1_445 0.77(4) 2.07(4) 2.786(4) 154(4) yes
O7 H24 O9 2_555 1.03(4) 1.81(4) 2.830(3) 168(4) yes
O8 H25 O6 2_455 0.81(4) 2.03(4) 2.834(4) 171(4) yes
O8 H26 O7 1_565 0.76(5) 2.11(5) 2.861(5) 174(4) yes
O9 H27 N6 1_665 0.88(4) 2.21(4) 3.060(3) 160(4) yes
O9 H28 O2 1_555 0.81(3) 1.92(3) 2.720(3) 171(3) yes
C9 H9 O3 2_556 0.9300 2.5473 3.390(3) 150.8 no
C15 H15 N4 1_555 0.9299 2.4662 2.783(3) 100.0 no
C15 H15 O4 2_556 0.9299 2.5870 3.279(3) 131.6 no
